data_2013205
loop_
_publ_author_name
'Zabadal Miroslav'
'Heger Dominik'
'Ne\<cas Marek'
'Kl\'an Petr'

_publ_section_title
;
 <i>N</i>-(1-Naphthylacetyl)glycine phenacyl ester and phenacyl
 (1-naphthylacetoxy)acetate
;
_journal_issue 2
_journal_name_full 'Acta Crystallographica Section C'
_journal_page_first o77
_journal_page_last o79
_journal_paper_doi 10.1107/S0108270103000155
_journal_volume 59
_journal_year 2003
_chemical_formula_iupac 'C22 H19 N O4'
_chemical_formula_moiety 'C22 H19 N O4'
_chemical_formula_sum 'C22 H19 N O4'
_chemical_formula_weight 361.38
_chemical_name_common
;
N-(1-Naphthylacetyl)glycine phenacyl ester
;
_chemical_name_systematic ?
_space_group_IT_number 61
_symmetry_cell_setting orthorhombic
_symmetry_space_group_name_Hall '-P 2ac 2ab'
_symmetry_space_group_name_H-M 'P b c a'
_atom_sites_solution_hydrogens geom
_atom_sites_solution_primary direct
_atom_sites_solution_secondary difmap
_audit_creation_method SHELXL-97
_cell_angle_alpha 90.00
_cell_angle_beta 90.00
_cell_angle_gamma 90.00
_cell_formula_units_Z 8
_cell_length_a 9.1467(18)
_cell_length_b 16.102(3)
_cell_length_c 24.318(5)
_cell_measurement_reflns_used 500
_cell_measurement_temperature 120(2)
_cell_measurement_theta_max 25.51
_cell_measurement_theta_min 4.83
_cell_volume 3581.6(12)
_computing_cell_refinement Xcalibur
_computing_data_collection 'Xcalibur (Oxford Diffraction Ltd, 2001)'
_computing_data_reduction Xcalibur
_computing_molecular_graphics SHELXTL
_computing_publication_material SHELXTL
_computing_structure_refinement SHELXTL
_computing_structure_solution 'SHELXTL (Bruker, 1998)'
_diffrn_ambient_temperature 120(2)
_diffrn_detector_area_resol_mean '0.06 mm'
_diffrn_measured_fraction_theta_full 0.998
_diffrn_measured_fraction_theta_max 0.998
_diffrn_measurement_device_type 'Kuma KM-4 CCD'
_diffrn_measurement_method \w
_diffrn_radiation_monochromator graphite
_diffrn_radiation_source 'fine-focus sealed tube'
_diffrn_radiation_type MoK\a
_diffrn_radiation_wavelength 0.71073
_diffrn_reflns_av_R_equivalents 0.0241
_diffrn_reflns_av_sigmaI/netI 0.0155
_diffrn_reflns_limit_h_max 10
_diffrn_reflns_limit_h_min -10
_diffrn_reflns_limit_k_max 17
_diffrn_reflns_limit_k_min -19
_diffrn_reflns_limit_l_max 26
_diffrn_reflns_limit_l_min -28
_diffrn_reflns_number 19123
_diffrn_reflns_theta_full 25.00
_diffrn_reflns_theta_max 25.00
_diffrn_reflns_theta_min 3.35
_diffrn_standards_decay_% none
_diffrn_standards_interval_count 0
_diffrn_standards_interval_time 0
_diffrn_standards_number 0
_exptl_absorpt_coefficient_mu 0.093
_exptl_absorpt_correction_type none
_exptl_crystal_colour colourless
_exptl_crystal_density_diffrn 1.340
_exptl_crystal_density_method 'not measured'
_exptl_crystal_description prism
_exptl_crystal_F_000 1520
_exptl_crystal_size_max 0.50
_exptl_crystal_size_mid 0.30
_exptl_crystal_size_min 0.20
_refine_diff_density_max 0.143
_refine_diff_density_min -0.206
_refine_ls_extinction_method none
_refine_ls_goodness_of_fit_ref 1.165
_refine_ls_hydrogen_treatment constr
_refine_ls_matrix_type full
_refine_ls_number_parameters 244
_refine_ls_number_reflns 3141
_refine_ls_number_restraints 0
_refine_ls_restrained_S_all 1.165
_refine_ls_R_factor_all 0.0425
_refine_ls_R_factor_gt 0.0400
_refine_ls_shift/su_max 0.001
_refine_ls_shift/su_mean 0.000
_refine_ls_structure_factor_coef Fsqd
_refine_ls_weighting_details 'calc w = 1/[\s^2^(Fo^2^)+(0.0322P)^2^+1.2751P] where P = (Fo^2^+2Fc^2^)/3'
_refine_ls_weighting_scheme calc
_refine_ls_wR_factor_gt 0.0831
_refine_ls_wR_factor_ref 0.0845
_reflns_number_gt 3034
_reflns_number_total 3141
_reflns_threshold_expression I>2\s(I)
_cod_data_source_file sk1607.cif
_cod_data_source_block I
_cod_depositor_comments
;
The following automatic conversions were performed:
'_symmetry_cell_setting' value 'Orthorhombic' changed to 'orthorhombic'
according to '/home/saulius/struct/CIF-dictionaries/cif_core.dic'
dictionary named 'cif_core.dic' version 2.4.1 from 2010-06-29.

Automatic conversion script
Id: cif_fix_enum 1527 2010-12-29 10:47:43Z saulius 

The following automatic conversions were performed:

'_symmetry_cell_setting' value 'Orthorhombic' changed to
'orthorhombic' according to
/home/saulius/struct/CIF-dictionaries/cif_core.dic dictionary named
'cif_core.dic' version 2.4.1 from 2010-06-29.

Automatic conversion script
Id: cif_fix_values 1715 2011-07-08 13:25:40Z adriana 
;
_cod_original_cell_volume 3581.5(12)
_cod_database_code 2013205
_cod_database_fobs_code 2013205

loop_
_symmetry_equiv_pos_as_xyz
'x, y, z'
'-x+1/2, -y, z+1/2'
'-x, y+1/2, -z+1/2'
'x+1/2, -y+1/2, -z'
'-x, -y, -z'
'x-1/2, y, -z-1/2'
'x, -y-1/2, z-1/2'
'-x-1/2, y-1/2, z'

loop_
_atom_site_label
_atom_site_fract_x
_atom_site_fract_y
_atom_site_fract_z
_atom_site_U_iso_or_equiv
_atom_site_adp_type
_atom_site_calc_flag
_atom_site_refinement_flags
_atom_site_occupancy
_atom_site_disorder_assembly
_atom_site_disorder_group
_atom_site_type_symbol
O17 0.65998(10) 0.23473(6) 0.59035(4) 0.0228(2) Uani d . 1 . . O
O20 0.78277(11) 0.31508(7) 0.50635(4) 0.0306(3) Uani d . 1 . . O
O13 0.66381(10) 0.24377(6) 0.74350(4) 0.0228(2) Uani d . 1 . . O
O21 0.72744(11) 0.34776(6) 0.63762(4) 0.0258(2) Uani d . 1 . . O
C16 0.73858(15) 0.27543(9) 0.62853(5) 0.0186(3) Uani d . 1 . . C
N14 0.88919(12) 0.24889(7) 0.70874(4) 0.0187(3) Uani d . 1 . . N
H14A 0.9823 0.2606 0.7136 0.022 Uiso calc R 1 . . H
C7 0.74024(14) 0.33868(9) 0.83701(5) 0.0196(3) Uani d . 1 . . C
C19 0.65279(15) 0.32702(9) 0.51156(6) 0.0212(3) Uani d . 1 . . C
C12 0.79381(14) 0.26151(8) 0.74904(6) 0.0181(3) Uani d . 1 . . C
C18 0.56832(15) 0.28602(9) 0.55754(5) 0.0220(3) Uani d . 1 . . C
H18A 0.5234 0.3293 0.5810 0.026 Uiso calc R 1 . . H
H18B 0.4886 0.2520 0.5417 0.026 Uiso calc R 1 . . H
C1 0.67051(14) 0.41319(9) 0.81970(6) 0.0201(3) Uani d . 1 . . C
C15 0.83971(15) 0.21602(9) 0.65720(5) 0.0200(3) Uani d . 1 . . C
H15A 0.7882 0.1628 0.6636 0.024 Uiso calc R 1 . . H
H15B 0.9251 0.2047 0.6333 0.024 Uiso calc R 1 . . H
C11 0.85410(15) 0.29747(9) 0.80180(6) 0.0221(3) Uani d . 1 . . C
H11A 0.9008 0.2524 0.8232 0.027 Uiso calc R 1 . . H
H11B 0.9307 0.3387 0.7926 0.027 Uiso calc R 1 . . H
C22 0.56871(16) 0.38023(8) 0.47326(6) 0.0215(3) Uani d . 1 . . C
C3 0.50006(16) 0.52625(9) 0.83853(6) 0.0282(3) Uani d . 1 . . C
H3A 0.4316 0.5523 0.8623 0.034 Uiso calc R 1 . . H
C8 0.70434(15) 0.30540(9) 0.88684(6) 0.0239(3) Uani d . 1 . . C
H8A 0.7499 0.2553 0.8983 0.029 Uiso calc R 1 . . H
C9 0.60184(16) 0.34348(10) 0.92144(6) 0.0285(3) Uani d . 1 . . C
H9A 0.5787 0.3189 0.9559 0.034 Uiso calc R 1 . . H
C27 0.42101(16) 0.39601(9) 0.48145(6) 0.0258(3) Uani d . 1 . . C
H27A 0.3714 0.3714 0.5117 0.031 Uiso calc R 1 . . H
C2 0.56809(15) 0.45190(9) 0.85518(6) 0.0220(3) Uani d . 1 . . C
C6 0.70002(16) 0.45115(9) 0.76843(6) 0.0259(3) Uani d . 1 . . C
H6A 0.7678 0.4263 0.7438 0.031 Uiso calc R 1 . . H
C4 0.53067(18) 0.56118(10) 0.78910(7) 0.0327(4) Uani d . 1 . . C
H4A 0.4837 0.6112 0.7783 0.039 Uiso calc R 1 . . H
C10 0.53578(16) 0.41478(10) 0.90626(6) 0.0273(3) Uani d . 1 . . C
H10A 0.4669 0.4402 0.9302 0.033 Uiso calc R 1 . . H
C23 0.63935(18) 0.41582(10) 0.42866(6) 0.0306(4) Uani d . 1 . . C
H23A 0.7405 0.4057 0.4228 0.037 Uiso calc R 1 . . H
C25 0.4167(2) 0.48175(9) 0.40174(7) 0.0374(4) Uani d . 1 . . C
H25A 0.3645 0.5168 0.3772 0.045 Uiso calc R 1 . . H
C24 0.5628(2) 0.46586(10) 0.39290(7) 0.0389(4) Uani d . 1 . . C
H24A 0.6109 0.4895 0.3620 0.047 Uiso calc R 1 . . H
C26 0.34662(19) 0.44715(10) 0.44588(7) 0.0330(4) Uani d . 1 . . C
H26A 0.2460 0.4585 0.4520 0.040 Uiso calc R 1 . . H
C5 0.63172(18) 0.52312(10) 0.75413(7) 0.0321(4) Uani d . 1 . . C
H5A 0.6532 0.5480 0.7196 0.038 Uiso calc R 1 . . H

loop_
_atom_site_aniso_label
_atom_site_aniso_U_11
_atom_site_aniso_U_22
_atom_site_aniso_U_33
_atom_site_aniso_U_12
_atom_site_aniso_U_13
_atom_site_aniso_U_23
O17 0.0252(5) 0.0217(5) 0.0214(5) 0.0024(4) -0.0077(4) -0.0017(4)
O20 0.0198(6) 0.0427(7) 0.0294(6) 0.0034(5) 0.0004(4) -0.0017(5)
O13 0.0129(5) 0.0302(5) 0.0254(5) -0.0014(4) 0.0001(4) -0.0038(4)
O21 0.0300(6) 0.0200(5) 0.0275(5) 0.0032(4) -0.0075(4) -0.0010(4)
C16 0.0172(7) 0.0220(8) 0.0166(6) -0.0002(6) 0.0017(5) 0.0003(5)
N14 0.0116(5) 0.0255(6) 0.0189(6) 0.0004(5) -0.0013(4) 0.0007(5)
C7 0.0150(6) 0.0233(7) 0.0205(7) -0.0019(6) -0.0047(5) -0.0023(6)
C19 0.0208(7) 0.0222(7) 0.0207(7) -0.0006(6) -0.0019(6) -0.0060(6)
C12 0.0143(6) 0.0179(6) 0.0220(7) 0.0018(5) -0.0012(5) 0.0026(6)
C18 0.0200(7) 0.0268(7) 0.0192(7) 0.0032(6) -0.0056(6) 0.0001(6)
C1 0.0172(7) 0.0221(7) 0.0210(7) -0.0050(6) -0.0026(6) -0.0001(6)
C15 0.0181(7) 0.0219(7) 0.0198(7) 0.0036(6) 0.0004(6) -0.0006(6)
C11 0.0159(7) 0.0278(8) 0.0226(7) 0.0003(6) -0.0027(6) -0.0024(6)
C22 0.0267(7) 0.0183(7) 0.0195(7) -0.0023(6) -0.0038(6) -0.0040(5)
C3 0.0249(8) 0.0245(8) 0.0351(9) 0.0025(6) 0.0001(6) -0.0016(7)
C8 0.0226(7) 0.0253(8) 0.0239(7) 0.0019(6) -0.0038(6) 0.0029(6)
C9 0.0287(8) 0.0355(9) 0.0212(8) 0.0003(7) 0.0025(6) 0.0053(6)
C27 0.0283(8) 0.0275(8) 0.0215(7) 0.0033(6) -0.0046(6) -0.0035(6)
C2 0.0176(7) 0.0237(7) 0.0247(7) -0.0015(6) -0.0016(6) -0.0013(6)
C6 0.0279(7) 0.0264(8) 0.0234(7) -0.0047(6) 0.0009(6) 0.0014(6)
C4 0.0342(9) 0.0227(8) 0.0412(9) 0.0014(7) -0.0045(7) 0.0054(7)
C10 0.0250(8) 0.0317(8) 0.0253(8) 0.0019(7) 0.0053(6) -0.0017(6)
C23 0.0345(9) 0.0279(8) 0.0293(8) -0.0091(7) -0.0007(7) 0.0000(7)
C25 0.0607(12) 0.0174(8) 0.0340(9) 0.0025(8) -0.0205(8) -0.0008(7)
C24 0.0615(12) 0.0269(8) 0.0284(8) -0.0152(8) -0.0059(8) 0.0069(7)
C26 0.0390(9) 0.0287(8) 0.0313(9) 0.0103(7) -0.0132(7) -0.0076(7)
C5 0.0411(9) 0.0279(8) 0.0272(8) -0.0053(7) -0.0013(7) 0.0098(7)

loop_
_atom_type_symbol
_atom_type_description
_atom_type_scat_dispersion_real
_atom_type_scat_dispersion_imag
_atom_type_scat_source
C C 0.0033 0.0016 'International Tables Vol C Tables 4.2.6.8 and 6.1.1.4'
H H 0.0000 0.0000 'International Tables Vol C Tables 4.2.6.8 and 6.1.1.4'
N N 0.0061 0.0033 'International Tables Vol C Tables 4.2.6.8 and 6.1.1.4'
O O 0.0106 0.0060 'International Tables Vol C Tables 4.2.6.8 and 6.1.1.4'

loop_
_geom_angle_atom_site_label_1
_geom_angle_atom_site_label_2
_geom_angle_atom_site_label_3
_geom_angle
C16 O17 C18 114.81(11)
O21 C16 O17 124.02(13)
O21 C16 C15 126.14(13)
O17 C16 C15 109.84(11)
C12 N14 C15 119.62(11)
C12 N14 H14A 120.2
C15 N14 H14A 120.2
C8 C7 C1 119.07(13)
C8 C7 C11 119.95(13)
C1 C7 C11 120.97(12)
C8 C7 C22 149.20(9)
C1 C7 C22 64.45(8)
C11 C7 C22 66.05(7)
O20 C19 C22 122.41(13)
O20 C19 C18 120.66(13)
C22 C19 C18 116.92(12)
O13 C12 N14 121.24(13)
O13 C12 C11 122.31(12)
N14 C12 C11 116.45(11)
O17 C18 C19 111.56(11)
O17 C18 H18A 109.3
C19 C18 H18A 109.3
O17 C18 H18B 109.3
C19 C18 H18B 109.3
H18A C18 H18B 108.0
C6 C1 C2 118.19(13)
C6 C1 C7 122.67(13)
C2 C1 C7 119.14(13)
N14 C15 C16 111.41(11)
N14 C15 H15A 109.3
C16 C15 H15A 109.3
N14 C15 H15B 109.3
C16 C15 H15B 109.3
H15A C15 H15B 108.0
C7 C11 C12 113.57(11)
C7 C11 H11A 108.9
C12 C11 H11A 108.9
C7 C11 H11B 108.9
C12 C11 H11B 108.9
H11A C11 H11B 107.7
C23 C22 C27 119.33(14)
C23 C22 C19 119.28(14)
C27 C22 C19 121.38(13)
C23 C22 C7 135.87(9)
C27 C22 C7 92.42(8)
C4 C3 C2 121.06(15)
C4 C3 H3A 119.5
C2 C3 H3A 119.5
C7 C8 C9 121.49(14)
C7 C8 H8A 119.3
C9 C8 H8A 119.3
C10 C9 C8 120.52(14)
C10 C9 H9A 119.7
C8 C9 H9A 119.7
C26 C27 C22 120.05(15)
C26 C27 H27A 120.0
C22 C27 H27A 120.0
C3 C2 C10 121.40(13)
C3 C2 C1 119.37(13)
C10 C2 C1 119.23(13)
C5 C6 C1 120.35(14)
C5 C6 H6A 119.8
C1 C6 H6A 119.8
C3 C4 C5 119.60(15)
C3 C4 H4A 120.2
C5 C4 H4A 120.2
C9 C10 C2 120.54(14)
C9 C10 H10A 119.7
C2 C10 H10A 119.7
C24 C23 C22 119.94(16)
C24 C23 H23A 120.0
C22 C23 H23A 120.0
C26 C25 C24 120.06(15)
C26 C25 H25A 120.0
C24 C25 H25A 120.0
C23 C24 C25 120.23(16)
C23 C24 H24A 119.9
C25 C24 H24A 119.9
C25 C26 C27 120.38(16)
C25 C26 H26A 119.8
C27 C26 H26A 119.8
C6 C5 C4 121.42(15)
C6 C5 H5A 119.3
C4 C5 H5A 119.3

loop_
_geom_bond_atom_site_label_1
_geom_bond_atom_site_label_2
_geom_bond_site_symmetry_2
_geom_bond_distance
_geom_bond_publ_flag
O17 C16 . 1.3448(16) ?
O17 C18 . 1.4216(16) ?
O20 C19 . 1.2109(17) ?
O13 C12 . 1.2303(16) ?
O21 C16 . 1.1897(17) ?
C16 C15 . 1.5023(19) ?
N14 C12 . 1.3278(18) ?
N14 C15 . 1.4338(17) ?
N14 H14A . 0.8800 ?
C7 C8 . 1.365(2) ?
C7 C1 . 1.422(2) ?
C7 C11 . 1.5026(19) ?
C19 C22 . 1.481(2) ?
C19 C18 . 1.5111(19) ?
C12 C11 . 1.5119(19) ?
C18 H18A . 0.9900 ?
C18 H18B . 0.9900 ?
C1 C6 . 1.415(2) ?
C1 C2 . 1.418(2) ?
C15 H15A . 0.9900 ?
C15 H15B . 0.9900 ?
C11 H11A . 0.9900 ?
C11 H11B . 0.9900 ?
C22 C23 . 1.387(2) ?
C22 C27 . 1.389(2) ?
C3 C4 . 1.356(2) ?
C3 C2 . 1.409(2) ?
C3 H3A . 0.9500 ?
C8 C9 . 1.401(2) ?
C8 H8A . 0.9500 ?
C9 C10 . 1.349(2) ?
C9 H9A . 0.9500 ?
C27 C26 . 1.375(2) ?
C27 H27A . 0.9500 ?
C2 C10 . 1.410(2) ?
C6 C5 . 1.362(2) ?
C6 H6A . 0.9500 ?
C4 C5 . 1.397(2) ?
C4 H4A . 0.9500 ?
C10 H10A . 0.9500 ?
C23 C24 . 1.377(2) ?
C23 H23A . 0.9500 ?
C25 C26 . 1.369(2) ?
C25 C24 . 1.378(3) ?
C25 H25A . 0.9500 ?
C24 H24A . 0.9500 ?
C26 H26A . 0.9500 ?
C5 H5A . 0.9500 ?

loop_
_geom_hbond_atom_site_label_D
_geom_hbond_atom_site_label_H
_geom_hbond_atom_site_label_A
_geom_hbond_site_symmetry_A
_geom_hbond_distance_DH
_geom_hbond_distance_HA
_geom_hbond_distance_DA
_geom_hbond_angle_DHA
N14 H14A O13 6_657 0.88 1.98 2.7686(15) 149

loop_
_geom_torsion_atom_site_label_1
_geom_torsion_atom_site_label_2
_geom_torsion_atom_site_label_3
_geom_torsion_atom_site_label_4
_geom_torsion
C18 O17 C16 O21 4.87(19)
C18 O17 C16 C15 -175.33(11)
C15 N14 C12 O13 1.66(19)
C15 N14 C12 C11 -179.13(12)
C16 O17 C18 C19 81.18(14)
O20 C19 C18 O17 -0.62(19)
C22 C19 C18 O17 178.19(11)
C8 C7 C1 C6 -179.18(13)
C11 C7 C1 C6 2.0(2)
C22 C7 C1 C6 -33.75(11)
C8 C7 C1 C2 1.42(19)
C11 C7 C1 C2 -177.40(12)
C22 C7 C1 C2 146.85(14)
C12 N14 C15 C16 65.17(16)
O21 C16 C15 N14 18.7(2)
O17 C16 C15 N14 -161.06(11)
C8 C7 C11 C12 113.42(14)
C1 C7 C11 C12 -67.77(17)
C22 C7 C11 C12 -32.55(9)
O13 C12 C11 C7 -21.93(19)
N14 C12 C11 C7 158.87(12)
O20 C19 C22 C23 2.2(2)
C18 C19 C22 C23 -176.63(12)
O20 C19 C22 C27 -177.09(14)
C18 C19 C22 C27 4.12(19)
O20 C19 C22 C7 -125.32(18)
C18 C19 C22 C7 55.90(10)
C8 C7 C22 C23 -171.2(2)
C1 C7 C22 C23 84.37(16)
C11 C7 C22 C23 -62.39(16)
C8 C7 C22 C27 50.5(2)
C1 C7 C22 C27 -54.01(11)
C11 C7 C22 C27 159.23(12)
C8 C7 C22 C19 -87.4(2)
C1 C7 C22 C19 168.15(14)
C11 C7 C22 C19 21.39(13)
C1 C7 C8 C9 -0.7(2)
C11 C7 C8 C9 178.10(13)
C22 C7 C8 C9 -89.0(2)
C7 C8 C9 C10 -0.2(2)
C23 C22 C27 C26 -0.7(2)
C19 C22 C27 C26 178.56(13)
C7 C22 C27 C26 147.28(12)
C4 C3 C2 C10 -179.37(15)
C4 C3 C2 C1 0.2(2)
C6 C1 C2 C3 -0.2(2)
C7 C1 C2 C3 179.22(13)
C6 C1 C2 C10 179.36(13)
C7 C1 C2 C10 -1.2(2)
C2 C1 C6 C5 0.3(2)
C7 C1 C6 C5 -179.10(14)
C2 C3 C4 C5 -0.3(2)
C8 C9 C10 C2 0.4(2)
C3 C2 C10 C9 179.87(14)
C1 C2 C10 C9 0.3(2)
C27 C22 C23 C24 -0.3(2)
C19 C22 C23 C24 -179.59(13)
C7 C22 C23 C24 -130.77(13)
C22 C23 C24 C25 1.0(2)
C26 C25 C24 C23 -0.6(2)
C24 C25 C26 C27 -0.4(2)
C22 C27 C26 C25 1.1(2)
C1 C6 C5 C4 -0.4(2)
C3 C4 C5 C6 0.4(2)

loop_
_cod_related_entry_id
_cod_related_entry_database
_cod_related_entry_code
1 ChemSpider 21134640
